data_1547494
loop_
_publ_author_name
'Mahmood, Qaiser'
'Zemg, Yanning'
'Yue, Erlin'
'Solan, Gregory'
'Liang, Tongling'
'Sun, Wen Hua'

_publ_section_title
;
 Ultra-high molecular weight elastomeric polyethylene using an
 electronically and sterically enhanced nickel catalyst
;
_journal_name_full 'Polym. Chem.'
_journal_paper_doi 10.1039/C7PY01606A
_journal_year 2017
_chemical_formula_moiety 'C56 H48 Br2 N2 Ni'
_chemical_formula_sum 'C56 H48 Br2 N2 Ni'
_chemical_formula_weight 967.45
_chemical_name_systematic
;
 ? 
;
_space_group_crystal_system monoclinic
_space_group_IT_number 14
_space_group_name_Hall '-P 2yn'
_space_group_name_H-M_alt 'P 1 21/n 1'
_symmetry_space_group_name_Hall '-P 2yn'
_symmetry_space_group_name_H-M 'P 1 21/n 1'
_atom_sites_solution_hydrogens geom
_atom_sites_solution_primary direct
_atom_sites_solution_secondary difmap
_audit_creation_date 2017-02-01
_audit_creation_method
;
Olex2 1.2
(compiled 2016.02.19 svn.r3266 for OlexSys, GUI svn.r5227)
;
_audit_update_record
;
2017-06-01 deposited with the CCDC.
2017-09-29 downloaded from the CCDC.
;
_cell_angle_alpha 90.00
_cell_angle_beta 106.55(3)
_cell_angle_gamma 90.00
_cell_formula_units_Z 4
_cell_length_a 12.777(3)
_cell_length_b 19.699(4)
_cell_length_c 18.981(4)
_cell_measurement_reflns_used 15274
_cell_measurement_temperature 173.1500
_cell_measurement_theta_max 27.4817
_cell_measurement_theta_min 1.1200
_cell_volume 4579.5(19)
_computing_cell_refinement 'CrystalClear (Rigaku Inc., 2007)'
_computing_data_collection 'CrystalClear (Rigaku Inc., 2007)'
_computing_data_reduction 'CrystalClear (Rigaku Inc., 2007)'
_computing_molecular_graphics 'Olex2 (Dolomanov et al., 2009)'
_computing_publication_material 'Olex2 (Dolomanov et al., 2009)'
_computing_structure_refinement 'ShelXL (Sheldrick, 2015)'
_computing_structure_solution
;
????
;
_diffrn_ambient_temperature 173.1500
_diffrn_detector_area_resol_mean 28.5714
_diffrn_measured_fraction_theta_full 0.999
_diffrn_measured_fraction_theta_max 0.999
_diffrn_measurement_details
;
scan:
    Number of images: 360
               Slice: -110.0000 - 70.0000
         Image width: 0.5000
            Exp time: 5.0000
       Rotation axis: Omega
               Omega: 0.0000
                 Chi: 45.0000
                 Phi: 270.0000
                 XTD: 39.9859
              2theta: -20.1645
scan:
    Number of images: 360
               Slice: -110.0000 - 70.0000
         Image width: 0.5000
            Exp time: 5.0000
       Rotation axis: Omega
               Omega: 0.0000
                 Chi: 45.0000
                 Phi: 90.0000
                 XTD: 39.9859
              2theta: -20.1645
scan:
    Number of images: 328
               Slice: -110.0000 - 54.0000
         Image width: 0.5000
            Exp time: 5.0000
       Rotation axis: Omega
               Omega: 0.0000
                 Chi: 45.0000
                 Phi: 0.0000
                 XTD: 39.9859
              2theta: -20.1645
;
_diffrn_measurement_device
;
Saturn724+ (2x2 bin mode)
;
_diffrn_measurement_device_details
;
AFC10: Fixed Chi 2 circle
;
_diffrn_measurement_device_type 'Bruker P4'
_diffrn_measurement_method dtprofit.ref
_diffrn_orient_matrix_type d*Trek
_diffrn_orient_matrix_UB_11 -0.0645
_diffrn_orient_matrix_UB_12 0.0071
_diffrn_orient_matrix_UB_13 -0.0496
_diffrn_orient_matrix_UB_21 -0.0028
_diffrn_orient_matrix_UB_22 -0.0505
_diffrn_orient_matrix_UB_23 -0.0036
_diffrn_orient_matrix_UB_31 -0.0446
_diffrn_orient_matrix_UB_32 0.0001
_diffrn_orient_matrix_UB_33 0.0322
_diffrn_radiation_detector CCD
_diffrn_radiation_monochromator Confocal
_diffrn_radiation_type MoK\a
_diffrn_radiation_wavelength 0.71073
_diffrn_reflns_av_R_equivalents 0.0385
_diffrn_reflns_av_unetI/netI 0.0237
_diffrn_reflns_limit_h_max 16
_diffrn_reflns_limit_h_min -16
_diffrn_reflns_limit_k_max 25
_diffrn_reflns_limit_k_min -25
_diffrn_reflns_limit_l_max 24
_diffrn_reflns_limit_l_min -24
_diffrn_reflns_number 59049
_diffrn_reflns_theta_full 27.48
_diffrn_reflns_theta_max 27.48
_diffrn_reflns_theta_min 1.96
_diffrn_source 'Rotating Anode'
_diffrn_source_current 24.0000
_diffrn_source_power 1.2000
_diffrn_source_voltage 50.0000
_exptl_absorpt_coefficient_mu 2.208
_exptl_absorpt_correction_T_max 1.0000
_exptl_absorpt_correction_T_min 0.7354
_exptl_absorpt_correction_type multi-scan
_exptl_crystal_colour brown
_exptl_crystal_colour_primary brown
_exptl_crystal_density_diffrn 1.403
_exptl_crystal_density_method 'not measured'
_exptl_crystal_description block
_exptl_crystal_F_000 1984.0
_exptl_crystal_size_max 0.395
_exptl_crystal_size_mid 0.309
_exptl_crystal_size_min 0.128
_refine_diff_density_max 0.745
_refine_diff_density_min -0.463
_refine_diff_density_rms 0.075
_refine_ls_extinction_method none
_refine_ls_goodness_of_fit_ref 1.139
_refine_ls_hydrogen_treatment constr
_refine_ls_matrix_type full
_refine_ls_number_parameters 555
_refine_ls_number_reflns 10500
_refine_ls_number_restraints 0
_refine_ls_restrained_S_all 1.139
_refine_ls_R_factor_all 0.0486
_refine_ls_R_factor_gt 0.0464
_refine_ls_shift/su_max 0.001
_refine_ls_shift/su_mean 0.000
_refine_ls_structure_factor_coef Fsqd
_refine_ls_weighting_details 'calc w=1/[\s^2^(Fo^2^)+(0.0564P)^2^+4.0075P] where P=(Fo^2^+2Fc^2^)/3'
_refine_ls_weighting_scheme calc
_refine_ls_wR_factor_gt 0.1158
_refine_ls_wR_factor_ref 0.1175
_reflns_number_gt 10006
_reflns_number_total 10500
_reflns_threshold_expression >2sigma(I)
_cod_data_source_file c7py01606a2.cif
_cod_data_source_block Ni1
_cod_database_code 1547494
_diffrn_number_total 10824
_olex2_refinement_description
;
1. Fixed Uiso
 At 1.2 times of:
  All C(H) groups
 At 1.5 times of:
  All C(H,H,H) groups
2.a Ternary CH refined with riding coordinates:
 C31(H31), C44(H44)
2.b Aromatic/amide H refined with riding coordinates:
 C5(H5), C23(H23), C50(H50), C10(H10), C25(H25), C40(H40), C42(H42), C3(H3),
 C46(H46), C39(H39), C9(H9), C8(H8), C53(H53), C37(H37), C47(H47), C56(H56),
 C33(H33), C43(H43), C54(H54), C49(H49), C52(H52), C4(H4), C15(H15), C17(H17),
 C55(H55), C36(H36), C35(H35), C41(H41), C34(H34), C16(H16), C48(H48)
2.c Idealised Me refined as rotating group:
 C29(H29A,H29B,H29C), C28(H28A,H28B,H28C), C30(H30A,H30B,H30C), C20(H20A,H20B,
 H20C), C19(H19A,H19B,H19C)
;
_olex2_submission_special_instructions 'No special instructions were received'

loop_
_space_group_symop_id
_space_group_symop_operation_xyz
1 'x, y, z'
2 '-x+1/2, y+1/2, -z+1/2'
3 '-x, -y, -z'
4 'x-1/2, -y-1/2, z-1/2'

loop_
_atom_site_label
_atom_site_type_symbol
_atom_site_fract_x
_atom_site_fract_y
_atom_site_fract_z
_atom_site_U_iso_or_equiv
_atom_site_adp_type
_atom_site_occupancy
_atom_site_calc_flag
_atom_site_refinement_flags_posn
Br1 Br 0.54305(2) 0.134439(13) 0.221125(15) 0.03618(8) Uani 1 d .
Ni1 Ni 0.67581(3) 0.070163(16) 0.305315(18) 0.02821(9) Uani 1 d .
Br2 Br 0.74022(3) 0.096057(14) 0.430393(15) 0.03998(9) Uani 1 d .
N1 N 0.64210(15) -0.02986(10) 0.28073(10) 0.0225(4) Uani 1 d .
N2 N 0.79986(16) 0.05179(10) 0.26133(11) 0.0249(4) Uani 1 d .
C21 C 0.55274(18) -0.06840(11) 0.29268(12) 0.0220(4) Uani 1 d .
C2 C 0.72384(19) -0.12134(12) 0.21686(13) 0.0263(5) Uani 1 d .
C24 C 0.37542(19) -0.13628(12) 0.32098(13) 0.0258(5) Uani 1 d .
C26 C 0.45290(18) -0.07184(11) 0.23783(13) 0.0238(4) Uani 1 d .
C51 C 0.65788(19) -0.10576(13) 0.49962(13) 0.0283(5) Uani 1 d .
C31 C 0.43676(19) -0.03818(12) 0.16256(12) 0.0256(4) Uani 1 d .
H31 H 0.4891 -0.0006 0.1705 0.031 Uiso 1 calc R
C22 C 0.56506(18) -0.09713(11) 0.36261(13) 0.0234(4) Uani 1 d .
C44 C 0.67090(18) -0.08694(12) 0.42455(12) 0.0241(4) Uani 1 d .
H44 H 0.6861 -0.0381 0.4264 0.029 Uiso 1 calc R
C12 C 0.79956(18) -0.01008(12) 0.24013(12) 0.0239(4) Uani 1 d .
C38 C 0.4660(2) -0.08564(13) 0.10790(13) 0.0279(5) Uani 1 d .
C27 C 0.2739(2) -0.16670(14) 0.33719(14) 0.0312(5) Uani 1 d .
C11 C 0.86662(19) -0.04920(12) 0.20405(13) 0.0261(5) Uani 1 d .
C6 C 0.8576(2) -0.16642(13) 0.15649(15) 0.0322(5) Uani 1 d .
C5 C 0.7985(2) -0.22851(13) 0.14669(16) 0.0372(6) Uani 1 d .
H5 H 0.8218 -0.2649 0.1239 0.045 Uiso 1 calc R
C23 C 0.47580(19) -0.13126(12) 0.37455(13) 0.0248(4) Uani 1 d .
H23 H 0.4836 -0.1515 0.4201 0.030 Uiso 1 calc R
C50 C 0.7636(2) -0.18533(13) 0.37983(14) 0.0313(5) Uani 1 d .
H50 H 0.6970 -0.2080 0.3662 0.038 Uiso 1 calc R
C10 C 0.9587(2) -0.03603(13) 0.18208(14) 0.0314(5) Uani 1 d .
H10 H 0.9926 0.0062 0.1902 0.038 Uiso 1 calc R
C25 C 0.36677(19) -0.10606(12) 0.25317(13) 0.0262(5) Uani 1 d .
H25 H 0.3006 -0.1089 0.2166 0.031 Uiso 1 calc R
C1 C 0.70952(18) -0.05585(11) 0.24952(12) 0.0237(4) Uani 1 d .
C40 C 0.5653(3) -0.10467(17) 0.01849(17) 0.0442(7) Uani 1 d .
H40 H 0.6125 -0.0888 -0.0072 0.053 Uiso 1 calc R
C42 C 0.4533(2) -0.19325(15) 0.04455(16) 0.0412(6) Uani 1 d .
H42 H 0.4253 -0.2371 0.0363 0.049 Uiso 1 calc R
C3 C 0.6681(2) -0.18212(12) 0.20653(14) 0.0301(5) Uani 1 d .
H3 H 0.6066 -0.1881 0.2227 0.036 Uiso 1 calc R
C32 C 0.3230(2) -0.00613(12) 0.13330(14) 0.0288(5) Uani 1 d .
C14 C 0.8531(2) 0.12875(12) 0.17752(16) 0.0331(6) Uani 1 d .
C29 C 0.2018(2) -0.10615(16) 0.3451(2) 0.0462(7) Uani 1 d .
H29A H 0.2383 -0.0803 0.3879 0.069 Uiso 1 calc GR
H29B H 0.1335 -0.1226 0.3499 0.069 Uiso 1 calc GR
H29C H 0.1888 -0.0778 0.3023 0.069 Uiso 1 calc GR
C46 C 0.8700(2) -0.08789(14) 0.43075(15) 0.0336(5) Uani 1 d .
H46 H 0.8755 -0.0447 0.4513 0.040 Uiso 1 calc R
C13 C 0.8776(2) 0.09928(12) 0.24781(14) 0.0272(5) Uani 1 d .
C45 C 0.76950(19) -0.12129(12) 0.41072(12) 0.0246(4) Uani 1 d .
C39 C 0.5363(2) -0.06297(14) 0.06886(14) 0.0344(5) Uani 1 d .
H39 H 0.5644 -0.0192 0.0766 0.041 Uiso 1 calc R
C28 C 0.2098(2) -0.21187(15) 0.27418(16) 0.0372(6) Uani 1 d .
H28A H 0.1889 -0.1859 0.2295 0.056 Uiso 1 calc GR
H28B H 0.1456 -0.2287 0.2850 0.056 Uiso 1 calc GR
H28C H 0.2547 -0.2494 0.2684 0.056 Uiso 1 calc GR
C9 C 0.9999(2) -0.08850(15) 0.14692(16) 0.0370(6) Uani 1 d .
H9 H 1.0618 -0.0802 0.1318 0.044 Uiso 1 calc R
C8 C 0.9519(2) -0.15138(15) 0.13420(16) 0.0370(6) Uani 1 d .
H8 H 0.9815 -0.1845 0.1107 0.044 Uiso 1 calc R
C53 C 0.6579(2) -0.18700(17) 0.59499(16) 0.0432(7) Uani 1 d .
H53 H 0.6705 -0.2309 0.6135 0.052 Uiso 1 calc R
C37 C 0.2864(2) 0.03893(14) 0.17712(16) 0.0376(6) Uani 1 d .
H37 H 0.3286 0.0464 0.2252 0.045 Uiso 1 calc R
C47 C 0.9621(2) -0.11914(17) 0.42008(18) 0.0420(7) Uani 1 d .
H47 H 1.0291 -0.0970 0.4343 0.050 Uiso 1 calc R
C56 C 0.6222(2) -0.05666(16) 0.53994(15) 0.0391(6) Uani 1 d .
H56 H 0.6110 -0.0124 0.5222 0.047 Uiso 1 calc R
C33 C 0.2572(2) -0.01709(16) 0.06241(15) 0.0391(6) Uani 1 d .
H33 H 0.2795 -0.0475 0.0321 0.047 Uiso 1 calc R
C43 C 0.4243(2) -0.15144(14) 0.09490(14) 0.0333(5) Uani 1 d .
H43 H 0.3767 -0.1674 0.1202 0.040 Uiso 1 calc R
C30 C 0.3026(2) -0.20865(18) 0.40774(17) 0.0449(7) Uani 1 d .
H30A H 0.3524 -0.2441 0.4044 0.067 Uiso 1 calc GR
H30B H 0.2373 -0.2283 0.4144 0.067 Uiso 1 calc GR
H30C H 0.3360 -0.1799 0.4488 0.067 Uiso 1 calc GR
C54 C 0.6205(3) -0.13786(19) 0.63365(17) 0.0501(8) Uani 1 d .
H54 H 0.6071 -0.1487 0.6780 0.060 Uiso 1 calc R
C49 C 0.8556(2) -0.21640(14) 0.36882(16) 0.0378(6) Uani 1 d .
H49 H 0.8505 -0.2596 0.3482 0.045 Uiso 1 calc R
C52 C 0.6770(2) -0.17097(14) 0.52831(14) 0.0339(5) Uani 1 d .
H52 H 0.7027 -0.2042 0.5027 0.041 Uiso 1 calc R
C4 C 0.7072(2) -0.23519(13) 0.17060(16) 0.0364(6) Uani 1 d .
H4 H 0.6696 -0.2762 0.1629 0.044 Uiso 1 calc R
C15 C 0.9255(3) 0.17725(14) 0.1655(2) 0.0440(7) Uani 1 d .
H15 H 0.9121 0.1974 0.1195 0.053 Uiso 1 calc R
C17 C 1.0403(2) 0.16498(16) 0.2885(2) 0.0485(8) Uani 1 d .
H17 H 1.1028 0.1776 0.3250 0.058 Uiso 1 calc R
C55 C 0.6029(3) -0.0728(2) 0.60658(17) 0.0522(8) Uani 1 d .
H55 H 0.5782 -0.0396 0.6328 0.063 Uiso 1 calc R
C36 C 0.1879(3) 0.07321(16) 0.1507(2) 0.0463(7) Uani 1 d .
H36 H 0.1652 0.1036 0.1808 0.056 Uiso 1 calc R
C18 C 0.9714(2) 0.11480(15) 0.30339(17) 0.0381(6) Uani 1 d .
C7 C 0.81737(19) -0.11422(12) 0.19138(13) 0.0268(5) Uani 1 d .
C35 C 0.1239(3) 0.06214(18) 0.0799(2) 0.0504(8) Uani 1 d .
H35 H 0.0580 0.0850 0.0619 0.061 Uiso 1 calc R
C41 C 0.5239(3) -0.16956(17) 0.00668(17) 0.0471(7) Uani 1 d .
H41 H 0.5435 -0.1976 -0.0269 0.056 Uiso 1 calc R
C34 C 0.1585(3) 0.01680(19) 0.03609(19) 0.0519(8) Uani 1 d .
H34 H 0.1153 0.0088 -0.0116 0.062 Uiso 1 calc R
C20 C 0.7550(3) 0.10791(16) 0.11655(16) 0.0414(6) Uani 1 d .
H20A H 0.7612 0.0609 0.1051 0.062 Uiso 1 calc GR
H20B H 0.7507 0.1350 0.0738 0.062 Uiso 1 calc GR
H20C H 0.6902 0.1145 0.1318 0.062 Uiso 1 calc GR
C16 C 1.0168(3) 0.19569(15) 0.2210(2) 0.0523(9) Uani 1 d .
H16 H 1.0629 0.2293 0.2126 0.063 Uiso 1 calc R
C48 C 0.9546(2) -0.18275(16) 0.38864(17) 0.0422(7) Uani 1 d .
H48 H 1.0161 -0.2030 0.3808 0.051 Uiso 1 calc R
C19 C 1.0008(3) 0.0787(2) 0.37584(18) 0.0578(9) Uani 1 d .
H19A H 0.9471 0.0884 0.4009 0.087 Uiso 1 calc GR
H19B H 1.0711 0.0939 0.4052 0.087 Uiso 1 calc GR
H19C H 1.0032 0.0307 0.3678 0.087 Uiso 1 calc GR

loop_
_atom_site_aniso_label
_atom_site_aniso_U_11
_atom_site_aniso_U_22
_atom_site_aniso_U_33
_atom_site_aniso_U_23
_atom_site_aniso_U_13
_atom_site_aniso_U_12
Br1 0.03675(15) 0.03213(14) 0.04106(16) 0.00255(10) 0.01333(12) -0.00078(10)
Ni1 0.03173(17) 0.02588(16) 0.03019(17) -0.00363(12) 0.01391(13) -0.00446(12)
Br2 0.05703(19) 0.03187(15) 0.03029(15) -0.00323(10) 0.01121(12) -0.00303(12)
N1 0.0225(9) 0.0242(9) 0.0202(9) 0.0017(7) 0.0053(7) -0.0019(7)
N2 0.0261(9) 0.0262(9) 0.0230(9) 0.0005(7) 0.0080(7) -0.0027(8)
C21 0.0222(10) 0.0225(10) 0.0230(11) -0.0008(8) 0.0090(8) -0.0015(8)
C2 0.0268(11) 0.0258(11) 0.0268(11) 0.0031(9) 0.0082(9) 0.0006(9)
C24 0.0238(11) 0.0275(11) 0.0282(12) -0.0020(9) 0.0108(9) -0.0022(9)
C26 0.0233(10) 0.0244(11) 0.0238(11) -0.0006(8) 0.0071(8) 0.0000(8)
C51 0.0228(11) 0.0375(13) 0.0241(11) 0.0028(10) 0.0060(9) -0.0014(9)
C31 0.0269(11) 0.0278(11) 0.0211(10) 0.0008(9) 0.0054(9) -0.0020(9)
C22 0.0231(10) 0.0241(11) 0.0231(11) -0.0001(8) 0.0067(8) 0.0004(8)
C44 0.0238(10) 0.0247(10) 0.0236(11) 0.0021(8) 0.0065(9) -0.0024(8)
C12 0.0224(10) 0.0266(11) 0.0226(10) 0.0044(9) 0.0062(8) -0.0004(8)
C38 0.0281(11) 0.0332(12) 0.0199(11) 0.0032(9) 0.0028(9) 0.0023(9)
C27 0.0255(11) 0.0366(13) 0.0343(13) -0.0042(10) 0.0129(10) -0.0073(10)
C11 0.0242(11) 0.0257(11) 0.0289(12) 0.0033(9) 0.0084(9) 0.0024(9)
C6 0.0329(12) 0.0278(12) 0.0353(13) 0.0027(10) 0.0087(10) 0.0058(10)
C5 0.0398(14) 0.0261(12) 0.0459(15) -0.0007(11) 0.0127(12) 0.0049(11)
C23 0.0241(11) 0.0285(11) 0.0235(11) 0.0011(9) 0.0095(9) -0.0018(9)
C50 0.0311(12) 0.0299(12) 0.0334(13) 0.0043(10) 0.0100(10) 0.0019(10)
C10 0.0270(12) 0.0318(12) 0.0375(13) 0.0032(10) 0.0123(10) -0.0003(10)
C25 0.0214(10) 0.0309(12) 0.0251(11) -0.0018(9) 0.0049(9) -0.0003(9)
C1 0.0243(10) 0.0239(10) 0.0226(10) 0.0033(8) 0.0062(8) -0.0009(8)
C40 0.0464(16) 0.0547(18) 0.0369(15) 0.0007(13) 0.0205(13) 0.0046(14)
C42 0.0443(15) 0.0371(14) 0.0395(15) -0.0077(12) 0.0074(12) -0.0006(12)
C3 0.0331(12) 0.0248(11) 0.0324(13) 0.0022(9) 0.0091(10) -0.0020(9)
C32 0.0282(11) 0.0271(11) 0.0303(12) 0.0037(9) 0.0070(9) -0.0017(9)
C14 0.0380(14) 0.0262(12) 0.0431(15) 0.0057(10) 0.0244(12) 0.0063(10)
C29 0.0373(15) 0.0473(17) 0.065(2) -0.0138(15) 0.0324(14) -0.0058(13)
C46 0.0277(12) 0.0387(14) 0.0341(13) -0.0003(11) 0.0082(10) -0.0038(10)
C13 0.0281(11) 0.0232(11) 0.0342(13) -0.0020(9) 0.0149(10) -0.0046(9)
C45 0.0248(11) 0.0288(11) 0.0202(10) 0.0054(9) 0.0061(8) 0.0016(9)
C39 0.0362(13) 0.0388(14) 0.0289(13) 0.0052(10) 0.0103(10) -0.0002(11)
C28 0.0301(13) 0.0396(14) 0.0422(15) -0.0080(12) 0.0110(11) -0.0105(11)
C9 0.0293(12) 0.0435(15) 0.0431(15) 0.0048(12) 0.0183(11) 0.0066(11)
C8 0.0338(13) 0.0379(14) 0.0418(15) 0.0003(11) 0.0147(11) 0.0103(11)
C53 0.0428(15) 0.0549(18) 0.0320(14) 0.0162(13) 0.0108(12) 0.0003(13)
C37 0.0353(14) 0.0377(14) 0.0374(14) -0.0042(11) 0.0064(11) 0.0033(11)
C47 0.0268(13) 0.0521(17) 0.0506(17) 0.0068(14) 0.0164(12) 0.0001(12)
C56 0.0424(15) 0.0454(16) 0.0319(14) -0.0005(12) 0.0142(11) 0.0055(12)
C33 0.0321(13) 0.0513(17) 0.0298(13) 0.0017(12) 0.0021(10) 0.0050(12)
C43 0.0344(13) 0.0361(13) 0.0278(12) -0.0017(10) 0.0064(10) -0.0012(11)
C30 0.0393(15) 0.0584(19) 0.0403(15) 0.0037(14) 0.0166(12) -0.0186(13)
C54 0.0465(17) 0.077(2) 0.0308(14) 0.0092(15) 0.0174(13) 0.0041(16)
C49 0.0426(15) 0.0311(13) 0.0431(15) 0.0055(11) 0.0180(12) 0.0095(11)
C52 0.0352(13) 0.0391(14) 0.0286(12) 0.0054(11) 0.0109(10) 0.0002(11)
C4 0.0422(14) 0.0239(12) 0.0424(15) 0.0002(10) 0.0111(12) -0.0018(10)
C15 0.0478(16) 0.0300(13) 0.067(2) 0.0149(13) 0.0364(15) 0.0081(12)
C17 0.0316(14) 0.0402(16) 0.076(2) -0.0171(15) 0.0193(14) -0.0119(12)
C55 0.0576(19) 0.073(2) 0.0313(15) -0.0006(14) 0.0203(14) 0.0138(17)
C36 0.0386(15) 0.0389(15) 0.063(2) -0.0034(14) 0.0168(14) 0.0063(12)
C18 0.0316(13) 0.0396(14) 0.0457(16) -0.0084(12) 0.0153(12) -0.0077(11)
C7 0.0256(11) 0.0266(11) 0.0276(12) 0.0036(9) 0.0067(9) 0.0031(9)
C35 0.0331(15) 0.0528(19) 0.061(2) 0.0133(16) 0.0070(14) 0.0113(13)
C41 0.0537(18) 0.0540(18) 0.0355(15) -0.0097(13) 0.0158(13) 0.0088(15)
C34 0.0372(16) 0.068(2) 0.0418(17) 0.0072(15) -0.0036(13) 0.0054(15)
C20 0.0491(16) 0.0468(16) 0.0303(14) 0.0063(12) 0.0144(12) 0.0088(13)
C16 0.0430(16) 0.0285(14) 0.098(3) 0.0064(15) 0.0402(18) -0.0029(12)
C48 0.0349(14) 0.0463(16) 0.0523(17) 0.0122(13) 0.0234(13) 0.0116(12)
C19 0.0380(16) 0.091(3) 0.0393(17) -0.0009(17) 0.0025(13) -0.0143(17)

loop_
_atom_type_symbol
_atom_type_description
_atom_type_scat_dispersion_real
_atom_type_scat_dispersion_imag
_atom_type_scat_source
C C 0.0033 0.0016 'International Tables Vol C Tables 4.2.6.8 and 6.1.1.4'
H H 0.0000 0.0000 'International Tables Vol C Tables 4.2.6.8 and 6.1.1.4'
N N 0.0061 0.0033 'International Tables Vol C Tables 4.2.6.8 and 6.1.1.4'
Ni Ni 0.3393 1.1124 'International Tables Vol C Tables 4.2.6.8 and 6.1.1.4'
Br Br -0.2901 2.4595 'International Tables Vol C Tables 4.2.6.8 and 6.1.1.4'

loop_
_geom_angle_atom_site_label_1
_geom_angle_atom_site_label_2
_geom_angle_atom_site_label_3
_geom_angle
Br2 Ni1 Br1 123.50(3)
N1 Ni1 Br1 107.52(6)
N1 Ni1 Br2 115.66(5)
N2 Ni1 Br1 108.37(6)
N2 Ni1 Br2 111.58(6)
N2 Ni1 N1 82.65(8)
C21 N1 Ni1 126.65(15)
C1 N1 Ni1 111.40(15)
C1 N1 C21 121.90(19)
C12 N2 Ni1 111.50(15)
C12 N2 C13 120.1(2)
C13 N2 Ni1 128.22(15)
C26 C21 N1 120.2(2)
C26 C21 C22 121.0(2)
C22 C21 N1 118.6(2)
C3 C2 C1 134.7(2)
C3 C2 C7 119.3(2)
C7 C2 C1 106.0(2)
C23 C24 C27 122.3(2)
C25 C24 C27 120.1(2)
C25 C24 C23 117.2(2)
C21 C26 C31 121.6(2)
C25 C26 C21 118.4(2)
C25 C26 C31 120.0(2)
C56 C51 C44 119.1(2)
C56 C51 C52 118.5(2)
C52 C51 C44 122.5(2)
C26 C31 C32 112.11(19)
C38 C31 C26 112.07(19)
C38 C31 C32 113.40(19)
C21 C22 C44 120.5(2)
C23 C22 C21 117.9(2)
C23 C22 C44 121.4(2)
C51 C44 C22 112.18(19)
C45 C44 C51 111.71(19)
C45 C44 C22 113.81(19)
N2 C12 C11 134.3(2)
N2 C12 C1 117.6(2)
C11 C12 C1 108.0(2)
C39 C38 C31 119.2(2)
C39 C38 C43 118.4(2)
C43 C38 C31 122.4(2)
C24 C27 C29 106.2(2)
C28 C27 C24 111.4(2)
C28 C27 C29 109.0(2)
C30 C27 C24 112.4(2)
C30 C27 C29 109.5(2)
C30 C27 C28 108.2(2)
C10 C11 C12 135.0(2)
C10 C11 C7 119.6(2)
C7 C11 C12 105.4(2)
C8 C6 C5 127.3(3)
C7 C6 C5 116.2(2)
C7 C6 C8 116.5(2)
C4 C5 C6 120.6(2)
C24 C23 C22 122.6(2)
C45 C50 C49 121.2(2)
C11 C10 C9 118.0(2)
C26 C25 C24 122.8(2)
N1 C1 C2 136.7(2)
N1 C1 C12 116.7(2)
C2 C1 C12 106.52(19)
C41 C40 C39 119.7(3)
C41 C42 C43 119.9(3)
C2 C3 C4 118.1(2)
C37 C32 C31 119.5(2)
C33 C32 C31 122.5(2)
C33 C32 C37 117.9(2)
C13 C14 C20 122.0(2)
C15 C14 C13 117.4(3)
C15 C14 C20 120.6(3)
C47 C46 C45 120.1(3)
C14 C13 N2 117.3(2)
C18 C13 N2 119.9(2)
C18 C13 C14 122.8(2)
C50 C45 C44 122.1(2)
C50 C45 C46 118.7(2)
C46 C45 C44 119.2(2)
C40 C39 C38 121.1(3)
C8 C9 C10 122.4(2)
C9 C8 C6 120.7(2)
C54 C53 C52 120.1(3)
C32 C37 C36 121.3(3)
C48 C47 C46 120.4(3)
C51 C56 C55 120.8(3)
C32 C33 C34 120.8(3)
C42 C43 C38 120.6(3)
C55 C54 C53 119.9(3)
C48 C49 C50 119.6(3)
C51 C52 C53 120.6(3)
C5 C4 C3 122.6(2)
C16 C15 C14 120.8(3)
C16 C17 C18 121.1(3)
C54 C55 C56 120.0(3)
C35 C36 C37 120.0(3)
C13 C18 C17 117.2(3)
C13 C18 C19 122.0(3)
C17 C18 C19 120.8(3)
C11 C7 C2 114.1(2)
C6 C7 C2 123.2(2)
C6 C7 C11 122.7(2)
C34 C35 C36 119.2(3)
C40 C41 C42 120.3(3)
C35 C34 C33 120.7(3)
C17 C16 C15 120.6(3)
C47 C48 C49 120.0(3)

loop_
_geom_bond_atom_site_label_1
_geom_bond_atom_site_label_2
_geom_bond_distance
Br1 Ni1 2.3430(8)
Ni1 Br2 2.3368(7)
Ni1 N1 2.042(2)
Ni1 N2 2.023(2)
N1 C21 1.442(3)
N1 C1 1.283(3)
N2 C12 1.283(3)
N2 C13 1.440(3)
C21 C26 1.400(3)
C21 C22 1.410(3)
C2 C1 1.465(3)
C2 C3 1.378(3)
C2 C7 1.418(3)
C24 C27 1.537(3)
C24 C23 1.395(3)
C24 C25 1.394(3)
C26 C31 1.535(3)
C26 C25 1.390(3)
C51 C44 1.527(3)
C51 C56 1.389(4)
C51 C52 1.390(4)
C31 C38 1.520(3)
C31 C32 1.536(3)
C22 C44 1.531(3)
C22 C23 1.397(3)
C44 C45 1.517(3)
C12 C11 1.460(3)
C12 C1 1.512(3)
C38 C39 1.391(4)
C38 C43 1.396(4)
C27 C29 1.540(4)
C27 C28 1.528(4)
C27 C30 1.527(4)
C11 C10 1.380(3)
C11 C7 1.417(3)
C6 C5 1.422(4)
C6 C8 1.417(4)
C6 C7 1.398(3)
C5 C4 1.373(4)
C50 C45 1.384(4)
C50 C49 1.393(4)
C10 C9 1.411(4)
C40 C39 1.388(4)
C40 C41 1.377(5)
C42 C43 1.389(4)
C42 C41 1.385(5)
C3 C4 1.415(4)
C32 C37 1.386(4)
C32 C33 1.385(4)
C14 C13 1.406(4)
C14 C15 1.393(4)
C14 C20 1.501(4)
C46 C45 1.396(3)
C46 C47 1.393(4)
C13 C18 1.387(4)
C9 C8 1.373(4)
C53 C54 1.380(5)
C53 C52 1.391(4)
C37 C36 1.390(4)
C47 C48 1.379(5)
C56 C55 1.392(4)
C33 C34 1.388(4)
C54 C55 1.375(5)
C49 C48 1.382(4)
C15 C16 1.380(5)
C17 C18 1.404(4)
C17 C16 1.370(5)
C36 C35 1.377(5)
C18 C19 1.498(5)
C35 C34 1.376(5)
